data_4501459
loop_
_publ_author_name
'Schachner, J\"org A.'
'Cabrera, Jos\'e'
'Padilla, Robin'
'Fischer, Christoph'
'van der Schaaf, Paul A.'
'Pretot, Roger'
'Rominger, Frank'
'Limbach, Michael'

_publ_section_title
;
 A Set of Olefin Metathesis Catalysts with Extraordinary Stickiness to
 Silica
;
_journal_issue 8
_journal_name_full 'ACS Catalysis'
_journal_page_first 872
_journal_paper_doi 10.1021/cs2002109
_journal_volume 1
_journal_year 2011
_chemical_formula_sum 'C33 H49 Cl N O P Ru'
_chemical_formula_weight 643.22
_chemical_name_common '8 in manuscript'
_chemical_name_systematic
; 
 ? 
;
_space_group_IT_number 2
_symmetry_cell_setting triclinic
_symmetry_space_group_name_Hall '-P 1'
_symmetry_space_group_name_H-M 'P -1'
_atom_sites_solution_hydrogens geom
_atom_sites_solution_primary direct
_atom_sites_solution_secondary difmap
_audit_creation_method SHELXL-97
_cell_angle_alpha 100.458(1)
_cell_angle_beta 94.892(1)
_cell_angle_gamma 90.021(1)
_cell_formula_units_Z 2
_cell_length_a 8.9720(2)
_cell_length_b 9.6985(2)
_cell_length_c 18.4616(3)
_cell_measurement_reflns_used 6786
_cell_measurement_temperature 200(2)
_cell_volume 1573.79(5)
_computing_cell_refinement 'Bruker SAINT'
_computing_data_collection 'Bruker SMART'
_computing_data_reduction 'Bruker SAINT'
_computing_molecular_graphics 'Bruker SHELXTL'
_computing_publication_material 'Bruker SHELXTL'
_computing_structure_refinement 'SHELXL-97 (Sheldrick, 2008)'
_computing_structure_solution 'SHELXS-97 (Sheldrick, 2008)'
_diffrn_ambient_temperature 200(2)
_diffrn_measured_fraction_theta_full 0.989
_diffrn_measured_fraction_theta_max 0.989
_diffrn_measurement_device_type 'Bruker SMART CCD'
_diffrn_measurement_method '\w scans'
_diffrn_radiation_monochromator graphite
_diffrn_radiation_source 'fine-focus sealed tube'
_diffrn_radiation_type MoK\a
_diffrn_radiation_wavelength 0.71073
_diffrn_reflns_av_R_equivalents 0.0476
_diffrn_reflns_av_sigmaI/netI 0.0786
_diffrn_reflns_limit_h_max 11
_diffrn_reflns_limit_h_min -11
_diffrn_reflns_limit_k_max 12
_diffrn_reflns_limit_k_min -12
_diffrn_reflns_limit_l_max 24
_diffrn_reflns_limit_l_min -23
_diffrn_reflns_number 16020
_diffrn_reflns_theta_full 27.59
_diffrn_reflns_theta_max 27.59
_diffrn_reflns_theta_min 2.14
_exptl_absorpt_coefficient_mu 0.660
_exptl_absorpt_correction_T_max 0.9553
_exptl_absorpt_correction_T_min 0.9192
_exptl_absorpt_correction_type multi-scan
_exptl_absorpt_process_details
;
Sheldrick, G. M. (2008). <i>SADABS</i>. University of G\"ottingen, Germany.
;
_exptl_crystal_colour red
_exptl_crystal_density_diffrn 1.357
_exptl_crystal_density_method 'not measured'
_exptl_crystal_description polyhedron
_exptl_crystal_F_000 676
_exptl_crystal_size_max 0.13
_exptl_crystal_size_mid 0.10
_exptl_crystal_size_min 0.07
_refine_diff_density_max 1.387
_refine_diff_density_min -0.708
_refine_diff_density_rms 0.091
_refine_ls_extinction_method none
_refine_ls_goodness_of_fit_ref 1.057
_refine_ls_hydrogen_treatment constr
_refine_ls_matrix_type full
_refine_ls_number_parameters 368
_refine_ls_number_reflns 7225
_refine_ls_number_restraints 51
_refine_ls_restrained_S_all 1.055
_refine_ls_R_factor_all 0.0861
_refine_ls_R_factor_gt 0.0528
_refine_ls_shift/su_max 0.001
_refine_ls_shift/su_mean 0.000
_refine_ls_structure_factor_coef Fsqd
_refine_ls_weighting_details 'calc w=1/[\s^2^(Fo^2^)+(0.0188P)^2^+1.8027P] where P=(Fo^2^+2Fc^2^)/3'
_refine_ls_weighting_scheme calc
_refine_ls_wR_factor_gt 0.0828
_refine_ls_wR_factor_ref 0.0924
_reflns_number_gt 5343
_reflns_number_total 7225
_reflns_threshold_expression >2sigma(I)
_cod_data_source_file cs2002109_si_001.cif
_cod_data_source_block jsh1
_cod_depositor_comments
;
The following automatic conversions were performed:

'_symmetry_cell_setting' value 'Triclinic' changed to 'triclinic'
according to /home/saulius/struct/CIF-dictionaries/cif_core.dic
dictionary named 'cif_core.dic' version 2.4.1 from 2010-06-29.

Automatic conversion script
Id: cif_fix_values 1715 2011-07-08 13:25:40Z adriana 
;
_cod_original_sg_symbol_H-M P-1
_cod_database_code 4501459

loop_
_symmetry_equiv_pos_as_xyz
'x, y, z'
'-x, -y, -z'

loop_
_atom_site_label
_atom_site_type_symbol
_atom_site_fract_x
_atom_site_fract_y
_atom_site_fract_z
_atom_site_U_iso_or_equiv
_atom_site_adp_type
_atom_site_occupancy
_atom_site_symmetry_multiplicity
_atom_site_calc_flag
_atom_site_refinement_flags
_atom_site_disorder_assembly
_atom_site_disorder_group
Ru1 Ru 0.48673(3) 0.33187(3) 0.295626(16) 0.02540(9) Uani 1 1 d . A .
Cl1 Cl 0.53845(11) 0.55209(9) 0.37180(5) 0.0377(2) Uani 1 1 d . . .
N1 N 0.3182(3) 0.2912(3) 0.36656(15) 0.0300(7) Uani 1 1 d . . .
O1 O 0.3448(3) 0.2120(3) 0.22589(12) 0.0310(6) Uani 1 1 d . . .
C1 C 0.6370(4) 0.2226(4) 0.32335(18) 0.0302(8) Uani 1 1 d . . .
H1 H 0.7123 0.2024 0.2900 0.036 Uiso 1 1 calc R . .
C2 C 0.2947(4) 0.3619(4) 0.43437(19) 0.0355(9) Uani 1 1 d . . .
H2 H 0.3687 0.4277 0.4595 0.043 Uiso 1 1 calc R . .
C3 C 0.1688(5) 0.3429(5) 0.4686(2) 0.0435(10) Uani 1 1 d . . .
H3 H 0.1555 0.3956 0.5162 0.052 Uiso 1 1 calc R . .
C4 C 0.0619(5) 0.2466(5) 0.4333(2) 0.0502(12) Uani 1 1 d . . .
H4 H -0.0261 0.2316 0.4561 0.060 Uiso 1 1 calc R . .
C5 C 0.0843(4) 0.1722(5) 0.3640(2) 0.0452(11) Uani 1 1 d . . .
H5 H 0.0127 0.1041 0.3389 0.054 Uiso 1 1 calc R . .
C6 C 0.2131(4) 0.1982(4) 0.33137(19) 0.0325(9) Uani 1 1 d . . .
C7 C 0.2506(4) 0.1230(4) 0.2557(2) 0.0361(9) Uani 1 1 d . . .
C8 C 0.1120(5) 0.0945(5) 0.2010(2) 0.0549(13) Uani 1 1 d . . .
H8A H 0.1410 0.0466 0.1530 0.082 Uiso 1 1 calc R . .
H8B H 0.0647 0.1835 0.1955 0.082 Uiso 1 1 calc R . .
H8C H 0.0411 0.0351 0.2195 0.082 Uiso 1 1 calc R . .
C9 C 0.3299(5) -0.0137(4) 0.2632(2) 0.0474(11) Uani 1 1 d . . .
H9A H 0.3548 -0.0617 0.2144 0.071 Uiso 1 1 calc R . .
H9B H 0.2638 -0.0741 0.2839 0.071 Uiso 1 1 calc R . .
H9C H 0.4219 0.0071 0.2961 0.071 Uiso 1 1 calc R . .
C11 C 0.6581(4) 0.1607(4) 0.39092(19) 0.0309(8) Uani 1 1 d . . .
C12 C 0.6393(4) 0.2363(5) 0.4602(2) 0.0426(10) Uani 1 1 d . . .
H12 H 0.6102 0.3316 0.4653 0.051 Uiso 1 1 calc R . .
C13 C 0.6621(6) 0.1755(6) 0.5226(2) 0.0683(16) Uani 1 1 d . . .
H13 H 0.6513 0.2294 0.5702 0.082 Uiso 1 1 calc R . .
C14 C 0.7001(7) 0.0380(6) 0.5150(3) 0.094(2) Uani 1 1 d . . .
H14 H 0.7136 -0.0046 0.5575 0.112 Uiso 1 1 calc R . .
C15 C 0.7188(7) -0.0395(6) 0.4467(3) 0.087(2) Uani 1 1 d . . .
H15 H 0.7439 -0.1357 0.4418 0.105 Uiso 1 1 calc R . .
C16 C 0.7013(5) 0.0221(5) 0.3854(2) 0.0527(12) Uani 1 1 d . . .
H16 H 0.7190 -0.0308 0.3384 0.063 Uiso 1 1 calc R . .
P1 P 0.61439(10) 0.38032(9) 0.20022(5) 0.0251(2) Uani 1 1 d D . .
C21 C 0.7813(6) 0.5022(6) 0.2211(4) 0.0295(15) Uani 0.766(7) 1 d PDU A 1
H21 H 0.8395 0.4814 0.1767 0.035 Uiso 0.766(7) 1 calc PR A 1
C22 C 0.8843(7) 0.4646(7) 0.2849(4) 0.0305(17) Uani 0.766(7) 1 d PDU A 1
H22A H 0.8302 0.4780 0.3302 0.037 Uiso 0.766(7) 1 calc PR A 1
H22B H 0.9108 0.3645 0.2729 0.037 Uiso 0.766(7) 1 calc PR A 1
C23 C 1.0267(6) 0.5537(6) 0.2999(3) 0.0465(16) Uani 0.766(7) 1 d PDU A 1
H23A H 1.0829 0.5346 0.3454 0.056 Uiso 0.766(7) 1 calc PR A 1
H23B H 1.0902 0.5262 0.2585 0.056 Uiso 0.766(7) 1 calc PR A 1
C24 C 0.9972(7) 0.7084(6) 0.3088(4) 0.0523(17) Uani 0.766(7) 1 d PDU A 1
H24A H 1.0936 0.7602 0.3127 0.063 Uiso 0.766(7) 1 calc PR A 1
H24B H 0.9490 0.7396 0.3551 0.063 Uiso 0.766(7) 1 calc PR A 1
C25 C 0.8978(7) 0.7432(7) 0.2446(4) 0.0436(17) Uani 0.766(7) 1 d PDU A 1
H25A H 0.9514 0.7230 0.1992 0.052 Uiso 0.766(7) 1 calc PR A 1
H25B H 0.8757 0.8445 0.2542 0.052 Uiso 0.766(7) 1 calc PR A 1
C26 C 0.7512(5) 0.6592(5) 0.2321(3) 0.0364(14) Uani 0.766(7) 1 d PDU A 1
H26A H 0.6918 0.6807 0.1879 0.044 Uiso 0.766(7) 1 calc PR A 1
H26B H 0.6922 0.6865 0.2752 0.044 Uiso 0.766(7) 1 calc PR A 1
C31 C 0.4840(4) 0.4591(4) 0.13591(18) 0.0279(8) Uani 1 1 d . A .
H31 H 0.5452 0.5067 0.1046 0.034 Uiso 1 1 calc R . .
C32 C 0.3889(4) 0.5708(4) 0.1801(2) 0.0360(9) Uani 1 1 d . . .
H32A H 0.3308 0.5267 0.2133 0.043 Uiso 1 1 calc R A .
H32B H 0.4557 0.6435 0.2112 0.043 Uiso 1 1 calc R . .
C33 C 0.2818(5) 0.6396(4) 0.1293(2) 0.0438(10) Uani 1 1 d . A .
H33A H 0.2199 0.7078 0.1597 0.053 Uiso 1 1 calc R . .
H33B H 0.3402 0.6915 0.0995 0.053 Uiso 1 1 calc R . .
C34 C 0.1807(4) 0.5330(4) 0.0780(2) 0.0413(10) Uani 1 1 d . . .
H34A H 0.1137 0.4885 0.1073 0.050 Uiso 1 1 calc R A .
H34B H 0.1177 0.5807 0.0437 0.050 Uiso 1 1 calc R . .
C35 C 0.2713(4) 0.4226(4) 0.0345(2) 0.0385(10) Uani 1 1 d . A .
H35A H 0.3289 0.4661 0.0009 0.046 Uiso 1 1 calc R . .
H35B H 0.2029 0.3509 0.0038 0.046 Uiso 1 1 calc R . .
C36 C 0.3791(4) 0.3518(4) 0.08411(19) 0.0342(9) Uani 1 1 d . . .
H36A H 0.4396 0.2834 0.0530 0.041 Uiso 1 1 calc R A .
H36B H 0.3212 0.2998 0.1141 0.041 Uiso 1 1 calc R . .
C41 C 0.7052(4) 0.2299(3) 0.14340(18) 0.0273(8) Uani 1 1 d . A .
H41 H 0.7991 0.2133 0.1736 0.033 Uiso 1 1 calc R . .
C42 C 0.6167(4) 0.0922(4) 0.1309(2) 0.0333(9) Uani 1 1 d . . .
H42A H 0.5919 0.0721 0.1792 0.040 Uiso 1 1 calc R A .
H42B H 0.5216 0.1019 0.1010 0.040 Uiso 1 1 calc R . .
C43 C 0.7027(5) -0.0300(4) 0.0916(2) 0.0413(10) Uani 1 1 d . A .
H43A H 0.6387 -0.1157 0.0817 0.050 Uiso 1 1 calc R . .
H43B H 0.7919 -0.0474 0.1240 0.050 Uiso 1 1 calc R . .
C44 C 0.7520(5) 0.0002(4) 0.0187(2) 0.0451(11) Uani 1 1 d . . .
H44A H 0.8128 -0.0783 -0.0043 0.054 Uiso 1 1 calc R A .
H44B H 0.6626 0.0073 -0.0157 0.054 Uiso 1 1 calc R . .
C45 C 0.8427(4) 0.1353(4) 0.0309(2) 0.0391(10) Uani 1 1 d . A .
H45A H 0.8684 0.1549 -0.0174 0.047 Uiso 1 1 calc R . .
H45B H 0.9372 0.1247 0.0611 0.047 Uiso 1 1 calc R . .
C46 C 0.7565(4) 0.2580(4) 0.06993(19) 0.0367(9) Uani 1 1 d . . .
H46A H 0.6680 0.2753 0.0372 0.044 Uiso 1 1 calc R A .
H46B H 0.8210 0.3434 0.0797 0.044 Uiso 1 1 calc R . .
C21B C 0.750(2) 0.5238(19) 0.2378(9) 0.030(7) Uiso 0.234(7) 1 d PDU A 2
H21B H 0.6879 0.5978 0.2655 0.036 Uiso 0.234(7) 1 calc PR A 2
C22B C 0.862(2) 0.486(2) 0.2972(11) 0.024(7) Uiso 0.234(7) 1 d PDU A 2
H22C H 0.8068 0.4530 0.3352 0.029 Uiso 0.234(7) 1 calc PR A 2
H22D H 0.9236 0.4079 0.2748 0.029 Uiso 0.234(7) 1 calc PR A 2
C23B C 0.964(2) 0.6069(19) 0.3343(8) 0.041(5) Uiso 0.234(7) 1 d PDU A 2
H23C H 0.9059 0.6767 0.3660 0.049 Uiso 0.234(7) 1 calc PR A 2
H23D H 1.0436 0.5719 0.3666 0.049 Uiso 0.234(7) 1 calc PR A 2
C24B C 1.035(2) 0.677(2) 0.2793(10) 0.052(7) Uiso 0.234(7) 1 d PDU A 2
H24C H 1.1065 0.6118 0.2537 0.062 Uiso 0.234(7) 1 calc PR A 2
H24D H 1.0910 0.7612 0.3058 0.062 Uiso 0.234(7) 1 calc PR A 2
C25B C 0.921(2) 0.719(2) 0.2228(11) 0.043(7) Uiso 0.234(7) 1 d PDU A 2
H25C H 0.9746 0.7570 0.1858 0.051 Uiso 0.234(7) 1 calc PR A 2
H25D H 0.8590 0.7940 0.2476 0.051 Uiso 0.234(7) 1 calc PR A 2
C26B C 0.8194(17) 0.5977(16) 0.1828(8) 0.038(5) Uiso 0.234(7) 1 d PDU A 2
H26C H 0.7393 0.6341 0.1515 0.045 Uiso 0.234(7) 1 calc PR A 2
H26D H 0.8781 0.5299 0.1503 0.045 Uiso 0.234(7) 1 calc PR A 2

loop_
_atom_site_aniso_label
_atom_site_aniso_U_11
_atom_site_aniso_U_22
_atom_site_aniso_U_33
_atom_site_aniso_U_23
_atom_site_aniso_U_13
_atom_site_aniso_U_12
Ru1 0.02869(17) 0.02564(16) 0.02084(14) 0.00168(11) 0.00173(11) -0.00155(12)
Cl1 0.0504(6) 0.0287(5) 0.0316(5) -0.0043(4) 0.0100(4) -0.0060(4)
N1 0.0293(17) 0.0342(18) 0.0261(16) 0.0047(14) 0.0018(13) -0.0007(14)
O1 0.0303(14) 0.0362(15) 0.0249(13) 0.0034(11) -0.0012(11) -0.0049(12)
C1 0.033(2) 0.034(2) 0.0215(17) -0.0014(15) 0.0053(15) -0.0129(17)
C2 0.039(2) 0.040(2) 0.028(2) 0.0059(17) 0.0037(17) 0.0024(19)
C3 0.046(3) 0.056(3) 0.030(2) 0.009(2) 0.0101(19) 0.006(2)
C4 0.037(2) 0.077(3) 0.042(2) 0.020(2) 0.013(2) 0.008(2)
C5 0.034(2) 0.065(3) 0.038(2) 0.014(2) 0.0004(19) -0.004(2)
C6 0.026(2) 0.043(2) 0.030(2) 0.0120(17) -0.0033(16) 0.0013(18)
C7 0.029(2) 0.043(2) 0.034(2) 0.0034(18) 0.0005(17) -0.0105(18)
C8 0.041(3) 0.081(3) 0.038(2) 0.002(2) -0.006(2) -0.026(2)
C9 0.054(3) 0.035(2) 0.051(3) -0.001(2) 0.012(2) -0.014(2)
C11 0.030(2) 0.034(2) 0.0288(19) 0.0063(16) 0.0025(16) 0.0019(17)
C12 0.045(3) 0.049(3) 0.033(2) 0.0068(19) -0.0004(19) 0.015(2)
C13 0.083(4) 0.094(4) 0.031(2) 0.016(3) 0.011(2) 0.049(3)
C14 0.141(6) 0.110(5) 0.050(3) 0.052(3) 0.040(3) 0.082(4)
C15 0.143(6) 0.068(4) 0.068(4) 0.042(3) 0.040(4) 0.061(4)
C16 0.072(3) 0.047(3) 0.043(3) 0.014(2) 0.017(2) 0.025(2)
P1 0.0283(5) 0.0247(5) 0.0217(4) 0.0030(4) 0.0010(4) -0.0010(4)
C21 0.026(3) 0.030(3) 0.032(3) 0.003(2) 0.005(3) -0.004(2)
C22 0.029(3) 0.031(3) 0.030(3) -0.003(3) 0.007(3) 0.001(3)
C23 0.027(3) 0.057(4) 0.054(4) 0.009(3) -0.002(3) -0.010(3)
C24 0.043(4) 0.047(4) 0.061(4) 0.000(3) -0.001(3) -0.023(3)
C25 0.046(4) 0.031(3) 0.055(4) 0.005(3) 0.017(3) -0.011(3)
C26 0.039(3) 0.030(3) 0.042(3) 0.008(2) 0.006(2) -0.004(2)
C31 0.030(2) 0.030(2) 0.0260(18) 0.0075(15) 0.0043(15) 0.0022(16)
C32 0.039(2) 0.035(2) 0.032(2) -0.0005(17) -0.0001(17) 0.0072(18)
C33 0.048(3) 0.040(2) 0.041(2) 0.0035(19) 0.001(2) 0.013(2)
C34 0.038(2) 0.047(3) 0.039(2) 0.0100(19) -0.0045(19) 0.008(2)
C35 0.045(2) 0.040(2) 0.028(2) 0.0046(17) -0.0044(18) 0.0028(19)
C36 0.040(2) 0.032(2) 0.0285(19) 0.0015(16) -0.0029(17) 0.0015(18)
C41 0.030(2) 0.0259(19) 0.0262(18) 0.0038(15) 0.0051(15) 0.0040(16)
C42 0.037(2) 0.030(2) 0.031(2) 0.0014(16) 0.0020(17) 0.0002(17)
C43 0.047(3) 0.029(2) 0.045(2) -0.0014(18) 0.004(2) 0.0031(19)
C44 0.051(3) 0.045(3) 0.034(2) -0.0082(19) 0.009(2) 0.011(2)
C45 0.038(2) 0.049(3) 0.028(2) 0.0009(18) 0.0069(17) 0.008(2)
C46 0.046(2) 0.036(2) 0.0268(19) 0.0011(17) 0.0082(18) 0.0007(19)

loop_
_atom_type_symbol
_atom_type_description
_atom_type_scat_dispersion_real
_atom_type_scat_dispersion_imag
_atom_type_scat_source
C C 0.0033 0.0016 'International Tables Vol C Tables 4.2.6.8 and 6.1.1.4'
H H 0.0000 0.0000 'International Tables Vol C Tables 4.2.6.8 and 6.1.1.4'
N N 0.0061 0.0033 'International Tables Vol C Tables 4.2.6.8 and 6.1.1.4'
O O 0.0106 0.0060 'International Tables Vol C Tables 4.2.6.8 and 6.1.1.4'
P P 0.1023 0.0942 'International Tables Vol C Tables 4.2.6.8 and 6.1.1.4'
Cl Cl 0.1484 0.1585 'International Tables Vol C Tables 4.2.6.8 and 6.1.1.4'
Ru Ru -1.2594 0.8363 'International Tables Vol C Tables 4.2.6.8 and 6.1.1.4'

loop_
_geom_angle_atom_site_label_1
_geom_angle_atom_site_label_2
_geom_angle_atom_site_label_3
_geom_angle
C1 Ru1 O1 107.77(13)
C1 Ru1 N1 100.98(13)
O1 Ru1 N1 78.28(10)
C1 Ru1 P1 91.18(11)
O1 Ru1 P1 90.81(7)
N1 Ru1 P1 165.64(8)
C1 Ru1 Cl1 103.95(11)
O1 Ru1 Cl1 147.66(8)
N1 Ru1 Cl1 89.77(8)
P1 Ru1 Cl1 94.74(3)
C6 N1 C2 118.3(3)
C6 N1 Ru1 112.6(2)
C2 N1 Ru1 128.1(3)
C7 O1 Ru1 116.9(2)
C11 C1 Ru1 128.7(3)
C11 C1 H1 115.6
Ru1 C1 H1 115.6
N1 C2 C3 122.7(4)
N1 C2 H2 118.6
C3 C2 H2 118.6
C2 C3 C4 119.2(4)
C2 C3 H3 120.4
C4 C3 H3 120.4
C3 C4 C5 119.0(4)
C3 C4 H4 120.5
C5 C4 H4 120.5
C4 C5 C6 119.2(4)
C4 C5 H5 120.4
C6 C5 H5 120.4
N1 C6 C5 121.5(3)
N1 C6 C7 114.3(3)
C5 C6 C7 124.2(3)
O1 C7 C6 108.6(3)
O1 C7 C8 105.8(3)
C6 C7 C8 112.1(3)
O1 C7 C9 110.2(3)
C6 C7 C9 109.5(3)
C8 C7 C9 110.6(3)
C7 C8 H8A 109.5
C7 C8 H8B 109.5
H8A C8 H8B 109.5
C7 C8 H8C 109.5
H8A C8 H8C 109.5
H8B C8 H8C 109.5
C7 C9 H9A 109.5
C7 C9 H9B 109.5
H9A C9 H9B 109.5
C7 C9 H9C 109.5
H9A C9 H9C 109.5
H9B C9 H9C 109.5
C12 C11 C16 118.1(4)
C12 C11 C1 122.5(3)
C16 C11 C1 119.4(3)
C11 C12 C13 121.0(4)
C11 C12 H12 119.5
C13 C12 H12 119.5
C14 C13 C12 119.5(4)
C14 C13 H13 120.3
C12 C13 H13 120.3
C13 C14 C15 120.6(4)
C13 C14 H14 119.7
C15 C14 H14 119.7
C16 C15 C14 119.9(5)
C16 C15 H15 120.1
C14 C15 H15 120.1
C15 C16 C11 121.0(4)
C15 C16 H16 119.5
C11 C16 H16 119.5
C21B P1 C31 103.3(6)
C21B P1 C41 111.5(7)
C31 P1 C41 106.99(15)
C21B P1 C21 14.1(7)
C31 P1 C21 105.2(2)
C41 P1 C21 97.8(2)
C21B P1 Ru1 108.2(5)
C31 P1 Ru1 109.07(11)
C41 P1 Ru1 116.95(11)
C21 P1 Ru1 119.5(2)
C26 C21 C22 111.8(5)
C26 C21 P1 117.1(4)
C22 C21 P1 110.3(3)
C26 C21 H21 105.5
C22 C21 H21 105.5
P1 C21 H21 105.5
C23 C22 C21 112.0(5)
C23 C22 H22A 109.2
C21 C22 H22A 109.2
C23 C22 H22B 109.2
C21 C22 H22B 109.2
H22A C22 H22B 107.9
C24 C23 C22 112.9(5)
C24 C23 H23A 109.0
C22 C23 H23A 109.0
C24 C23 H23B 109.0
C22 C23 H23B 109.0
H23A C23 H23B 107.8
C23 C24 C25 111.9(5)
C23 C24 H24A 109.2
C25 C24 H24A 109.2
C23 C24 H24B 109.2
C25 C24 H24B 109.2
H24A C24 H24B 107.9
C24 C25 C26 112.0(5)
C24 C25 H25A 109.2
C26 C25 H25A 109.2
C24 C25 H25B 109.2
C26 C25 H25B 109.2
H25A C25 H25B 107.9
C25 C26 C21 110.6(4)
C25 C26 H26A 109.5
C21 C26 H26A 109.5
C25 C26 H26B 109.5
C21 C26 H26B 109.5
H26A C26 H26B 108.1
C32 C31 C36 108.9(3)
C32 C31 P1 109.9(2)
C36 C31 P1 113.9(2)
C32 C31 H31 108.0
C36 C31 H31 108.0
P1 C31 H31 108.0
C33 C32 C31 111.6(3)
C33 C32 H32A 109.3
C31 C32 H32A 109.3
C33 C32 H32B 109.3
C31 C32 H32B 109.3
H32A C32 H32B 108.0
C34 C33 C32 111.9(3)
C34 C33 H33A 109.2
C32 C33 H33A 109.2
C34 C33 H33B 109.2
C32 C33 H33B 109.2
H33A C33 H33B 107.9
C35 C34 C33 110.6(3)
C35 C34 H34A 109.5
C33 C34 H34A 109.5
C35 C34 H34B 109.5
C33 C34 H34B 109.5
H34A C34 H34B 108.1
C34 C35 C36 112.3(3)
C34 C35 H35A 109.2
C36 C35 H35A 109.2
C34 C35 H35B 109.2
C36 C35 H35B 109.2
H35A C35 H35B 107.9
C35 C36 C31 111.6(3)
C35 C36 H36A 109.3
C31 C36 H36A 109.3
C35 C36 H36B 109.3
C31 C36 H36B 109.3
H36A C36 H36B 108.0
C42 C41 C46 110.3(3)
C42 C41 P1 114.4(2)
C46 C41 P1 115.4(2)
C42 C41 H41 105.2
C46 C41 H41 105.2
P1 C41 H41 105.2
C43 C42 C41 112.3(3)
C43 C42 H42A 109.1
C41 C42 H42A 109.1
C43 C42 H42B 109.1
C41 C42 H42B 109.1
H42A C42 H42B 107.9
C42 C43 C44 111.0(3)
C42 C43 H43A 109.4
C44 C43 H43A 109.4
C42 C43 H43B 109.4
C44 C43 H43B 109.4
H43A C43 H43B 108.0
C45 C44 C43 111.1(3)
C45 C44 H44A 109.4
C43 C44 H44A 109.4
C45 C44 H44B 109.4
C43 C44 H44B 109.4
H44A C44 H44B 108.0
C44 C45 C46 111.3(3)
C44 C45 H45A 109.4
C46 C45 H45A 109.4
C44 C45 H45B 109.4
C46 C45 H45B 109.4
H45A C45 H45B 108.0
C45 C46 C41 111.8(3)
C45 C46 H46A 109.3
C41 C46 H46A 109.3
C45 C46 H46B 109.3
C41 C46 H46B 109.3
H46A C46 H46B 107.9
C22B C21B C26B 113.8(14)
C22B C21B P1 112.5(11)
C26B C21B P1 117.3(10)
C22B C21B H21B 103.8
C26B C21B H21B 103.8
P1 C21B H21B 103.8
C23B C22B C21B 113.5(13)
C23B C22B H22C 108.9
C21B C22B H22C 108.9
C23B C22B H22D 108.9
C21B C22B H22D 108.9
H22C C22B H22D 107.7
C24B C23B C22B 112.0(14)
C24B C23B H23C 109.2
C22B C23B H23C 109.2
C24B C23B H23D 109.2
C22B C23B H23D 109.2
H23C C23B H23D 107.9
C23B C24B C25B 112.5(15)
C23B C24B H24C 109.1
C25B C24B H24C 109.1
C23B C24B H24D 109.1
C25B C24B H24D 109.1
H24C C24B H24D 107.8
C24B C25B C26B 113.4(14)
C24B C25B H25C 108.9
C26B C25B H25C 108.9
C24B C25B H25D 108.9
C26B C25B H25D 108.9
H25C C25B H25D 107.7
C21B C26B C25B 110.8(12)
C21B C26B H26C 109.5
C25B C26B H26C 109.5
C21B C26B H26D 109.5
C25B C26B H26D 109.5
H26C C26B H26D 108.1

loop_
_geom_bond_atom_site_label_1
_geom_bond_atom_site_label_2
_geom_bond_distance
Ru1 C1 1.812(4)
Ru1 O1 1.951(2)
Ru1 N1 2.164(3)
Ru1 P1 2.2975(9)
Ru1 Cl1 2.3563(9)
N1 C6 1.344(4)
N1 C2 1.347(4)
O1 C7 1.419(4)
C1 C11 1.478(5)
C1 H1 0.9500
C2 C3 1.369(5)
C2 H2 0.9500
C3 C4 1.374(6)
C3 H3 0.9500
C4 C5 1.380(6)
C4 H4 0.9500
C5 C6 1.391(5)
C5 H5 0.9500
C6 C7 1.519(5)
C7 C8 1.525(5)
C7 C9 1.527(5)
C8 H8A 0.9800
C8 H8B 0.9800
C8 H8C 0.9800
C9 H9A 0.9800
C9 H9B 0.9800
C9 H9C 0.9800
C11 C12 1.378(5)
C11 C16 1.388(5)
C12 C13 1.386(6)
C12 H12 0.9500
C13 C14 1.363(7)
C13 H13 0.9500
C14 C15 1.371(7)
C14 H14 0.9500
C15 C16 1.370(6)
C15 H15 0.9500
C16 H16 0.9500
P1 C21B 1.844(13)
P1 C31 1.859(3)
P1 C41 1.866(3)
P1 C21 1.877(5)
C21 C26 1.527(7)
C21 C22 1.531(6)
C21 H21 1.0000
C22 C23 1.519(7)
C22 H22A 0.9900
C22 H22B 0.9900
C23 C24 1.506(7)
C23 H23A 0.9900
C23 H23B 0.9900
C24 C25 1.510(7)
C24 H24A 0.9900
C24 H24B 0.9900
C25 C26 1.525(7)
C25 H25A 0.9900
C25 H25B 0.9900
C26 H26A 0.9900
C26 H26B 0.9900
C31 C32 1.538(5)
C31 C36 1.539(5)
C31 H31 1.0000
C32 C33 1.523(5)
C32 H32A 0.9900
C32 H32B 0.9900
C33 C34 1.511(5)
C33 H33A 0.9900
C33 H33B 0.9900
C34 C35 1.501(5)
C34 H34A 0.9900
C34 H34B 0.9900
C35 C36 1.524(5)
C35 H35A 0.9900
C35 H35B 0.9900
C36 H36A 0.9900
C36 H36B 0.9900
C41 C42 1.524(5)
C41 C46 1.538(5)
C41 H41 1.0000
C42 C43 1.520(5)
C42 H42A 0.9900
C42 H42B 0.9900
C43 C44 1.529(5)
C43 H43A 0.9900
C43 H43B 0.9900
C44 C45 1.514(5)
C44 H44A 0.9900
C44 H44B 0.9900
C45 C46 1.522(5)
C45 H45A 0.9900
C45 H45B 0.9900
C46 H46A 0.9900
C46 H46B 0.9900
C21B C22B 1.518(14)
C21B C26B 1.519(13)
C21B H21B 1.0000
C22B C23B 1.510(14)
C22B H22C 0.9900
C22B H22D 0.9900
C23B C24B 1.500(14)
C23B H23C 0.9900
C23B H23D 0.9900
C24B C25B 1.503(14)
C24B H24C 0.9900
C24B H24D 0.9900
C25B C26B 1.525(14)
C25B H25C 0.9900
C25B H25D 0.9900
C26B H26C 0.9900
C26B H26D 0.9900

loop_
_geom_torsion_atom_site_label_1
_geom_torsion_atom_site_label_2
_geom_torsion_atom_site_label_3
_geom_torsion_atom_site_label_4
_geom_torsion
C1 Ru1 N1 C6 -100.3(3)
O1 Ru1 N1 C6 5.8(2)
P1 Ru1 N1 C6 47.1(5)
Cl1 Ru1 N1 C6 155.6(2)
C1 Ru1 N1 C2 91.2(3)
O1 Ru1 N1 C2 -162.7(3)
P1 Ru1 N1 C2 -121.4(3)
Cl1 Ru1 N1 C2 -12.9(3)
C1 Ru1 O1 C7 74.8(3)
N1 Ru1 O1 C7 -23.1(2)
P1 Ru1 O1 C7 166.3(2)
Cl1 Ru1 O1 C7 -93.5(3)
O1 Ru1 C1 C11 -98.6(3)
N1 Ru1 C1 C11 -17.5(3)
P1 Ru1 C1 C11 170.2(3)
Cl1 Ru1 C1 C11 75.0(3)
C6 N1 C2 C3 0.0(6)
Ru1 N1 C2 C3 167.9(3)
N1 C2 C3 C4 0.8(6)
C2 C3 C4 C5 -0.3(6)
C3 C4 C5 C6 -1.0(6)
C2 N1 C6 C5 -1.3(5)
Ru1 N1 C6 C5 -171.0(3)
C2 N1 C6 C7 -179.5(3)
Ru1 N1 C6 C7 10.8(4)
C4 C5 C6 N1 1.9(6)
C4 C5 C6 C7 179.8(4)
Ru1 O1 C7 C6 34.5(4)
Ru1 O1 C7 C8 154.9(3)
Ru1 O1 C7 C9 -85.5(3)
N1 C6 C7 O1 -28.1(4)
C5 C6 C7 O1 153.8(4)
N1 C6 C7 C8 -144.6(3)
C5 C6 C7 C8 37.3(5)
N1 C6 C7 C9 92.3(4)
C5 C6 C7 C9 -85.8(4)
Ru1 C1 C11 C12 -45.5(5)
Ru1 C1 C11 C16 135.7(4)
C16 C11 C12 C13 -0.3(6)
C1 C11 C12 C13 -179.1(4)
C11 C12 C13 C14 -1.7(8)
C12 C13 C14 C15 1.4(10)
C13 C14 C15 C16 0.9(10)
C14 C15 C16 C11 -2.9(9)
C12 C11 C16 C15 2.6(7)
C1 C11 C16 C15 -178.6(5)
C1 Ru1 P1 C21B -82.5(7)
O1 Ru1 P1 C21B 169.7(7)
N1 Ru1 P1 C21B 129.5(8)
Cl1 Ru1 P1 C21B 21.6(7)
C1 Ru1 P1 C31 165.77(16)
O1 Ru1 P1 C31 57.97(14)
N1 Ru1 P1 C31 17.8(4)
Cl1 Ru1 P1 C31 -90.13(12)
C1 Ru1 P1 C41 44.26(17)
O1 Ru1 P1 C41 -63.54(15)
N1 Ru1 P1 C41 -103.7(4)
Cl1 Ru1 P1 C41 148.36(13)
C1 Ru1 P1 C21 -73.3(2)
O1 Ru1 P1 C21 178.9(2)
N1 Ru1 P1 C21 138.8(4)
Cl1 Ru1 P1 C21 30.8(2)
C21B P1 C21 C26 -44(2)
C31 P1 C21 C26 39.8(5)
C41 P1 C21 C26 149.8(4)
Ru1 P1 C21 C26 -83.1(4)
C21B P1 C21 C22 85(3)
C31 P1 C21 C22 169.2(5)
C41 P1 C21 C22 -80.7(5)
Ru1 P1 C21 C22 46.3(6)
C26 C21 C22 C23 -52.1(8)
P1 C21 C22 C23 175.7(5)
C21 C22 C23 C24 51.2(8)
C22 C23 C24 C25 -52.7(8)
C23 C24 C25 C26 55.1(8)
C24 C25 C26 C21 -55.9(7)
C22 C21 C26 C25 54.2(7)
P1 C21 C26 C25 -177.0(4)
C21B P1 C31 C32 -70.1(7)
C41 P1 C31 C32 172.2(2)
C21 P1 C31 C32 -84.5(3)
Ru1 P1 C31 C32 44.8(3)
C21B P1 C31 C36 167.4(7)
C41 P1 C31 C36 49.7(3)
C21 P1 C31 C36 152.9(3)
Ru1 P1 C31 C36 -77.7(3)
C36 C31 C32 C33 -55.4(4)
P1 C31 C32 C33 179.2(3)
C31 C32 C33 C34 56.6(4)
C32 C33 C34 C35 -55.4(4)
C33 C34 C35 C36 55.2(4)
C34 C35 C36 C31 -56.2(4)
C32 C31 C36 C35 55.0(4)
P1 C31 C36 C35 178.1(2)
C21B P1 C41 C42 161.6(6)
C31 P1 C41 C42 -86.2(3)
C21 P1 C41 C42 165.2(3)
Ru1 P1 C41 C42 36.4(3)
C21B P1 C41 C46 -68.8(6)
C31 P1 C41 C46 43.4(3)
C21 P1 C41 C46 -65.2(3)
Ru1 P1 C41 C46 166.0(2)
C46 C41 C42 C43 54.2(4)
P1 C41 C42 C43 -173.8(3)
C41 C42 C43 C44 -55.4(4)
C42 C43 C44 C45 55.7(4)
C43 C44 C45 C46 -56.0(4)
C44 C45 C46 C41 55.7(4)
C42 C41 C46 C45 -54.1(4)
P1 C41 C46 C45 174.4(3)
C31 P1 C21B C22B 175.4(14)
C41 P1 C21B C22B -70.0(15)
C21 P1 C21B C22B -85(3)
Ru1 P1 C21B C22B 59.9(16)
C31 P1 C21B C26B -49.7(16)
C41 P1 C21B C26B 64.8(16)
C21 P1 C21B C26B 50(2)
Ru1 P1 C21B C26B -165.3(13)
C26B C21B C22B C23B 49(2)
P1 C21B C22B C23B -174.1(14)
C21B C22B C23B C24B -50(3)
C22B C23B C24B C25B 52(2)
C23B C24B C25B C26B -54(2)
C22B C21B C26B C25B -49(2)
P1 C21B C26B C25B 176.6(14)
C24B C25B C26B C21B 52(2)
